data_1551271
loop_
_publ_author_name
'Alexandros P. Katsoulidis'
'Dmytro Antypov'
'George F. S. Whitehead'
'Elliot J. Carrington'
'Dave J. Adams'
'Neil G. Berry'
'George R. Darling'
'Matthew S. Dyer'
'Matthew J. Rosseinsky'

_publ_section_title
;
 Chemical control of structure and guest uptake by a conformationally
 mobile porous material
;
_journal_name_full Nature
_journal_page_first 213
_journal_page_last 217
_journal_paper_doi 10.1038/s41586-018-0820-9
_journal_volume 565
_journal_year 2019
_chemical_absolute_configuration rm
_chemical_formula_moiety 'C10 H13 N5 O4 Zn, C5 H4 O2'
_chemical_formula_sum 'C15 H17 N5 O6 Zn'
_chemical_formula_weight 428.73
_space_group_crystal_system monoclinic
_space_group_IT_number 4
_space_group_name_Hall 'P 2yb'
_space_group_name_H-M_alt 'P 1 21 1'
_atom_sites_solution_hydrogens mixed
_atom_sites_solution_primary direct
_cell_angle_alpha 90
_cell_angle_beta 113.377(13)
_cell_angle_gamma 90
_cell_formula_units_Z 2
_cell_length_a 9.5727(10)
_cell_length_b 9.0230(5)
_cell_length_c 11.7432(14)
_cell_measurement_reflns_used 3537
_cell_measurement_temperature 100
_cell_measurement_theta_max 26.3540
_cell_measurement_theta_min 1.8660
_cell_volume 931.05(18)
_computing_cell_refinement 'CrysAlisPro 1.171.38.41 (Rigaku OD, 2015)'
_computing_data_collection 'CrysAlisPro 1.171.38.41 (Rigaku OD, 2015)'
_computing_data_reduction 'CrysAlisPro 1.171.38.41 (Rigaku OD, 2015)'
_computing_molecular_graphics 'Olex2 (Dolomanov et al., 2009)'
_computing_publication_material 'Olex2 (Dolomanov et al., 2009)'
_computing_structure_refinement 'ShelXL (Sheldrick, 2015)'
_computing_structure_solution 'ShelXT (Sheldrick, 2015)'
_diffrn_ambient_temperature 100
_diffrn_detector 'CCD plate'
_diffrn_measured_fraction_theta_full 1.000
_diffrn_measured_fraction_theta_max 0.999
_diffrn_measurement_details
;
List of Runs (angles in degrees, time in seconds):
  # Type    Start    End  Width  t~exp~   \w     \q     \k     \f   Frames
--------------------------------------------------------------------------
  1  \w   -110.00  15.00   1.00   50.00    --  -20.00 -68.00   0.00  125
  2  \w   -110.00  15.00   1.00   50.00    --  -20.00 -68.00 120.00  125
  3  \w   -110.00  15.00   1.00   50.00    --  -20.00 -68.00 240.00  125
  4  \w   -110.00  15.00   1.00   50.00    --  -20.00 -30.00  90.00  125
;
_diffrn_measurement_device 'abstract diffractometer'
_diffrn_measurement_device_type 'dtrek-CrysAlisPro-abstract goniometer imported rigaku-d*trek images'
_diffrn_measurement_method '\w scans'
_diffrn_orient_matrix_type 'CrysAlisPro convention (1999,Acta A55,543-557)'
_diffrn_orient_matrix_UB_11 -0.0652875000
_diffrn_orient_matrix_UB_12 -0.0230894000
_diffrn_orient_matrix_UB_13 -0.0520537000
_diffrn_orient_matrix_UB_21 -0.0418979000
_diffrn_orient_matrix_UB_22 -0.0046239000
_diffrn_orient_matrix_UB_23 0.0378682000
_diffrn_orient_matrix_UB_31 -0.0225443000
_diffrn_orient_matrix_UB_32 0.0750077000
_diffrn_orient_matrix_UB_33 -0.0136935000
_diffrn_radiation_monochromator graphite
_diffrn_radiation_probe x-ray
_diffrn_radiation_type MoK\a
_diffrn_radiation_wavelength 0.71073
_diffrn_reflns_av_R_equivalents 0.0603
_diffrn_reflns_av_unetI/netI 0.0633
_diffrn_reflns_Laue_measured_fraction_full 1.000
_diffrn_reflns_Laue_measured_fraction_max 0.999
_diffrn_reflns_limit_h_max 11
_diffrn_reflns_limit_h_min -11
_diffrn_reflns_limit_k_max 7
_diffrn_reflns_limit_k_min -11
_diffrn_reflns_limit_l_max 14
_diffrn_reflns_limit_l_min -14
_diffrn_reflns_number 10099
_diffrn_reflns_point_group_measured_fraction_full 1.000
_diffrn_reflns_point_group_measured_fraction_max 0.999
_diffrn_reflns_theta_full 25.242
_diffrn_reflns_theta_max 26.396
_diffrn_reflns_theta_min 1.889
_diffrn_source 'fine-focus sealed X-ray tube'
_diffrn_source_type 'Enhance (Mo) X-ray Source'
_exptl_absorpt_coefficient_mu 1.361
_exptl_absorpt_correction_T_max 1.00000
_exptl_absorpt_correction_T_min 0.66567
_exptl_absorpt_correction_type multi-scan
_exptl_absorpt_process_details
;
CrysAlisPro 1.171.38.41 (Rigaku Oxford Diffraction, 2015)
Empirical absorption correction using spherical harmonics,
 implemented in SCALE3 ABSPACK scaling algorithm.
;
_exptl_crystal_colour 'clear yellow'
_exptl_crystal_colour_lustre clear
_exptl_crystal_colour_primary yellow
_exptl_crystal_density_diffrn 1.529
_exptl_crystal_description irregular
_exptl_crystal_F_000 440
_exptl_crystal_size_max 0.5
_exptl_crystal_size_mid 0.4
_exptl_crystal_size_min 0.05
_refine_diff_density_max 1.678
_refine_diff_density_min -0.871
_refine_diff_density_rms 0.102
_refine_ls_abs_structure_details
;
 Refined as an inversion twin.
;
_refine_ls_abs_structure_Flack 0.03(4)
_refine_ls_extinction_coef .
_refine_ls_extinction_method none
_refine_ls_goodness_of_fit_ref 1.054
_refine_ls_hydrogen_treatment constr
_refine_ls_matrix_type full
_refine_ls_number_parameters 245
_refine_ls_number_reflns 3180
_refine_ls_number_restraints 1
_refine_ls_restrained_S_all 1.054
_refine_ls_R_factor_all 0.0740
_refine_ls_R_factor_gt 0.0589
_refine_ls_shift/su_max 0.000
_refine_ls_shift/su_mean 0.000
_refine_ls_structure_factor_coef Fsqd
_refine_ls_weighting_details 'w=1/[\s^2^(Fo^2^)+(0.0819P)^2^+1.4682P] where P=(Fo^2^+2Fc^2^)/3'
_refine_ls_weighting_scheme calc
_refine_ls_wR_factor_gt 0.1394
_refine_ls_wR_factor_ref 0.1489
_reflns_Friedel_coverage 0.878
_reflns_Friedel_fraction_full 1.000
_reflns_Friedel_fraction_max 0.999
_reflns_number_gt 2683
_reflns_number_total 3180
_reflns_threshold_expression 'I > 2\s(I)'
_cod_data_source_file 1000008.cif
_cod_data_source_block PCOD1000008
_cod_database_code 1551271
_chemical_oxdiff_formula 'C11 H10 N O'
_shelx_space_group_comment
;
The symmetry employed for this shelxl refinement is uniquely defined
by the following loop, which should always be used as a source of
symmetry information in preference to the above space-group names.
They are only intended as comments.
;
_shelx_estimated_absorpt_t_max 0.935
_shelx_estimated_absorpt_t_min 0.549
_reflns_odcompleteness_completeness 99.85
_reflns_odcompleteness_iscentric 1
_reflns_odcompleteness_theta 26.34
_olex2_refinement_description
;
1. Twinned data refinement
 Scales: 0.97(4) 0.03(4)
2. Fixed Uiso
 At 1.2 times of:
  All C(H) groups, All C(H,H) groups, All N(H) groups, All N(H,H) groups
3.a Riding coordinates:
 N3(H3A,H3B), N1(H1), N2(H2)
3.b Ternary CH refined with riding coordinates:
 C2(H2A)
3.c Secondary CH2 refined with riding coordinates:
 C7(H7A,H7B), C4(H4A,H4B), C6(H6A,H6B)
3.d Aromatic/amide H refined with riding coordinates:
 C10(H10), C9(H9), C13(H13), C14(H14), C11(H11), C15(H15)
;

loop_
_space_group_symop_operation_xyz
'x, y, z'
'-x, y+1/2, -z'

loop_
_atom_site_label
_atom_site_type_symbol
_atom_site_fract_x
_atom_site_fract_y
_atom_site_fract_z
_atom_site_U_iso_or_equiv
_atom_site_adp_type
_atom_site_occupancy
_atom_site_site_symmetry_order
_atom_site_calc_flag
_atom_site_refinement_flags_posn
_atom_site_refinement_flags_adp
_atom_site_refinement_flags_occupancy
_atom_site_disorder_assembly
_atom_site_disorder_group
Zn1 Zn 0.79099(9) 0.34119(13) -0.07378(8) 0.0214(3) Uani 1 1 d . . . . .
O1 O 0.6381(7) 0.2792(7) -0.0135(6) 0.0315(15) Uani 1 1 d . . . . .
O2 O 0.6480(7) 0.0383(7) -0.0497(7) 0.0332(16) Uani 1 1 d . . . . .
O4 O 0.5935(10) 0.5277(9) 0.5105(7) 0.053(2) Uani 1 1 d . . . . .
O3 O 0.5796(8) 0.1089(7) 0.2751(6) 0.0357(16) Uani 1 1 d . . . . .
N4 N 0.1155(7) 0.0207(7) -0.0284(7) 0.0208(15) Uani 1 1 d . . . . .
N3 N 0.6801(9) 0.4209(8) 0.7500(7) 0.0318(19) Uani 1 1 d . . . . .
H3A H 0.5928 0.4652 0.7458 0.038 Uiso 1 1 d R . . . .
H3B H 0.7392 0.4928 0.7376 0.038 Uiso 1 1 d R . . . .
N1 N 0.4472(8) 0.2398(8) 0.1012(7) 0.0220(15) Uani 1 1 d . . . . .
H1 H 0.3981 0.3225 0.0699 0.026 Uiso 1 1 d R . . . .
N5 N -0.0540(8) 0.2055(8) -0.0835(7) 0.0226(16) Uani 1 1 d . . . . .
N2 N 0.5315(11) 0.3029(9) 0.4254(8) 0.045(2) Uani 1 1 d . . . . .
H2 H 0.5205 0.2086 0.4388 0.054 Uiso 1 1 d R . . . .
C1 C 0.5944(9) 0.1454(10) -0.0169(8) 0.0234(19) Uani 1 1 d . . . . .
C8 C 0.1678(9) 0.1290(9) -0.0848(8) 0.0195(17) Uani 1 1 d . . . . .
C10 C 0.0648(9) 0.2422(10) -0.1182(8) 0.0231(19) Uani 1 1 d . . . . .
H10 H 0.0728 0.3311 -0.1585 0.028 Uiso 1 1 calc R . . . .
C7 C 0.3139(9) 0.1201(11) -0.1030(8) 0.0244(19) Uani 1 1 d . . . . .
H7A H 0.3179 0.2039 -0.1561 0.029 Uiso 1 1 calc R . . . .
H7B H 0.3142 0.0272 -0.1478 0.029 Uiso 1 1 calc R . . . .
C5 C 0.5842(12) 0.3911(11) 0.5209(9) 0.037(2) Uani 1 1 d . . . . .
C3 C 0.5110(10) 0.2222(11) 0.2222(9) 0.028(2) Uani 1 1 d . . . . .
C2 C 0.4572(10) 0.1240(10) 0.0180(8) 0.0242(19) Uani 1 1 d . . . . .
H2A H 0.4677 0.0261 0.0605 0.029 Uiso 1 1 calc R . . . .
C9 C -0.0179(10) 0.0737(11) -0.0299(8) 0.024(2) Uani 1 1 d . . . . .
H9 H -0.0789 0.0218 0.0039 0.029 Uiso 1 1 calc R . . . .
C4 C 0.4887(11) 0.3514(15) 0.2979(8) 0.038(2) Uani 1 1 d . . . . .
H4A H 0.5527 0.4364 0.2952 0.045 Uiso 1 1 calc R . . . .
H4B H 0.3810 0.3835 0.2626 0.045 Uiso 1 1 calc R . . . .
C6 C 0.6403(12) 0.3162(12) 0.6479(9) 0.040(3) Uani 1 1 d . . . . .
H6A H 0.5599 0.2490 0.6505 0.048 Uiso 1 1 calc R . . . .
H6B H 0.7307 0.2551 0.6589 0.048 Uiso 1 1 calc R . . . .
O5 O 0.9583(12) 0.5843(12) 0.7448(9) 0.077(3) Uani 1 1 d . . . . .
O6 O 1.1119(12) 0.8784(15) 0.6377(11) 0.110(5) Uani 1 1 d . . . . .
C13 C 1.042(2) 0.985(3) 0.553(2) 0.154(12) Uani 1 1 d . . . . .
H13 H 1.0908 1.0562 0.5221 0.184 Uiso 1 1 calc R . . . .
C14 C 0.887(2) 0.972(2) 0.520(2) 0.123(8) Uani 1 1 d . . . . .
H14 H 0.8114 1.0373 0.4660 0.147 Uiso 1 1 calc R . . . .
C12 C 0.9944(16) 0.7969(16) 0.6517(12) 0.065(4) Uani 1 1 d . . . . .
C11 C 1.0443(16) 0.6743(18) 0.7309(12) 0.067(4) Uani 1 1 d . . . . .
H11 H 1.1506 0.6610 0.7757 0.080 Uiso 1 1 calc R . . . .
C15 C 0.8618(16) 0.848(3) 0.5778(15) 0.094(6) Uani 1 1 d . . . . .
H15 H 0.7655 0.8078 0.5662 0.112 Uiso 1 1 calc R . . . .

loop_
_atom_site_aniso_label
_atom_site_aniso_U_11
_atom_site_aniso_U_22
_atom_site_aniso_U_33
_atom_site_aniso_U_23
_atom_site_aniso_U_13
_atom_site_aniso_U_12
Zn1 0.0151(4) 0.0156(4) 0.0368(5) 0.0005(6) 0.0139(3) 0.0001(5)
O1 0.022(3) 0.019(3) 0.060(4) -0.003(3) 0.024(3) -0.001(2)
O2 0.025(3) 0.020(3) 0.066(4) -0.005(3) 0.030(3) -0.004(3)
O4 0.088(6) 0.030(4) 0.037(4) -0.001(3) 0.020(4) -0.003(4)
O3 0.035(4) 0.023(4) 0.040(4) 0.001(3) 0.005(3) 0.005(3)
N4 0.017(3) 0.010(4) 0.039(4) 0.003(3) 0.015(3) 0.005(3)
N3 0.038(4) 0.021(4) 0.036(4) -0.002(3) 0.014(4) 0.000(3)
N1 0.022(4) 0.012(3) 0.037(4) 0.003(3) 0.017(3) 0.000(3)
N5 0.018(4) 0.018(4) 0.038(4) 0.000(3) 0.018(3) 0.001(3)
N2 0.075(6) 0.019(6) 0.037(5) -0.003(3) 0.019(4) -0.002(4)
C1 0.021(4) 0.017(5) 0.034(5) 0.005(4) 0.012(4) 0.006(4)
C8 0.020(4) 0.013(4) 0.030(5) 0.000(3) 0.015(4) -0.004(3)
C10 0.017(4) 0.015(4) 0.042(5) 0.007(4) 0.016(4) -0.003(3)
C7 0.019(4) 0.024(5) 0.035(5) -0.001(4) 0.016(4) -0.002(3)
C5 0.049(6) 0.024(5) 0.037(5) 0.002(4) 0.014(5) 0.001(4)
C3 0.025(5) 0.025(5) 0.037(5) -0.010(4) 0.013(4) -0.008(4)
C2 0.025(4) 0.016(4) 0.038(5) 0.000(4) 0.019(4) 0.000(4)
C9 0.015(4) 0.024(5) 0.037(6) 0.003(4) 0.014(5) -0.003(4)
C4 0.055(5) 0.019(5) 0.037(4) -0.010(6) 0.016(4) -0.003(6)
C6 0.054(6) 0.019(7) 0.044(5) 0.003(5) 0.016(4) 0.008(5)
O5 0.074(7) 0.078(8) 0.082(7) 0.020(6) 0.034(6) -0.015(6)
O6 0.076(7) 0.102(13) 0.119(9) 0.046(8) 0.004(6) -0.024(7)
C13 0.093(15) 0.14(2) 0.16(2) 0.096(18) -0.030(14) -0.030(14)
C14 0.093(15) 0.098(17) 0.154(19) 0.055(15) 0.025(14) 0.015(13)
C12 0.060(8) 0.065(12) 0.059(7) 0.010(6) 0.010(6) -0.012(7)
C11 0.060(8) 0.072(10) 0.054(8) 0.017(7) 0.008(6) -0.021(8)
C15 0.059(8) 0.118(15) 0.107(11) 0.062(15) 0.036(8) 0.027(13)

loop_
_atom_type_symbol
_atom_type_description
_atom_type_scat_dispersion_real
_atom_type_scat_dispersion_imag
_atom_type_scat_source
C C 0.0030 0.0020 'International Tables Vol C Tables 4.2.6.8 and 6.1.1.4'
H H 0.0000 0.0000 'International Tables Vol C Tables 4.2.6.8 and 6.1.1.4'
N N 0.0060 0.0030 'International Tables Vol C Tables 4.2.6.8 and 6.1.1.4'
O O 0.0110 0.0060 'International Tables Vol C Tables 4.2.6.8 and 6.1.1.4'
Zn Zn 0.2840 1.4300 'International Tables Vol C Tables 4.2.6.8 and 6.1.1.4'

loop_
_geom_angle_atom_site_label_1
_geom_angle_atom_site_label_2
_geom_angle_atom_site_label_3
_geom_angle
_geom_angle_site_symmetry_1
_geom_angle_site_symmetry_3
O1 Zn1 N4 103.7(3) . 2_655
O1 Zn1 N3 107.8(3) . 1_554
O1 Zn1 N5 122.5(3) . 1_655
N4 Zn1 N3 104.5(3) 2_655 1_554
N5 Zn1 N4 111.8(3) 1_655 2_655
N5 Zn1 N3 105.1(3) 1_655 1_554
C1 O1 Zn1 123.2(6) . .
C8 N4 Zn1 134.3(5) . 2_645
C9 N4 Zn1 119.1(6) . 2_645
C9 N4 C8 105.2(7) . .
Zn1 N3 H3A 107.8 1_556 .
Zn1 N3 H3B 107.9 1_556 .
H3A N3 H3B 107.1 . .
C6 N3 Zn1 117.9(6) . 1_556
C6 N3 H3A 107.8 . .
C6 N3 H3B 107.9 . .
C3 N1 H1 119.7 . .
C3 N1 C2 120.8(8) . .
C2 N1 H1 119.6 . .
C10 N5 Zn1 126.4(6) . 1_455
C9 N5 Zn1 126.4(6) . 1_455
C9 N5 C10 105.2(7) . .
C5 N2 H2 118.0 . .
C5 N2 C4 123.9(9) . .
C4 N2 H2 118.1 . .
O1 C1 C2 114.6(8) . .
O2 C1 O1 125.7(8) . .
O2 C1 C2 119.6(8) . .
N4 C8 C7 124.5(7) . .
C10 C8 N4 108.0(7) . .
C10 C8 C7 127.4(8) . .
N5 C10 H10 125.7 . .
C8 C10 N5 108.6(7) . .
C8 C10 H10 125.7 . .
C8 C7 H7A 108.7 . .
C8 C7 H7B 108.7 . .
C8 C7 C2 114.1(7) . .
H7A C7 H7B 107.6 . .
C2 C7 H7A 108.7 . .
C2 C7 H7B 108.7 . .
O4 C5 N2 122.6(9) . .
O4 C5 C6 121.5(9) . .
N2 C5 C6 115.8(9) . .
O3 C3 N1 124.5(9) . .
O3 C3 C4 120.3(9) . .
N1 C3 C4 115.1(8) . .
N1 C2 C1 112.3(7) . .
N1 C2 C7 111.3(7) . .
N1 C2 H2A 108.5 . .
C1 C2 H2A 108.5 . .
C7 C2 C1 107.5(7) . .
C7 C2 H2A 108.5 . .
N4 C9 H9 123.5 . .
N5 C9 N4 112.9(8) . .
N5 C9 H9 123.5 . .
N2 C4 C3 108.8(10) . .
N2 C4 H4A 109.9 . .
N2 C4 H4B 109.9 . .
C3 C4 H4A 109.9 . .
C3 C4 H4B 109.9 . .
H4A C4 H4B 108.3 . .
N3 C6 C5 113.1(8) . .
N3 C6 H6A 109.0 . .
N3 C6 H6B 109.0 . .
C5 C6 H6A 109.0 . .
C5 C6 H6B 109.0 . .
H6A C6 H6B 107.8 . .
C13 O6 C12 105.7(13) . .
O6 C13 H13 125.8 . .
O6 C13 C14 108.4(19) . .
C14 C13 H13 125.8 . .
C13 C14 H14 126.1 . .
C13 C14 C15 107.7(18) . .
C15 C14 H14 126.1 . .
C11 C12 O6 114.3(12) . .
C15 C12 O6 110.3(13) . .
C15 C12 C11 135.0(15) . .
O5 C11 C12 123.2(14) . .
O5 C11 H11 118.4 . .
C12 C11 H11 118.4 . .
C14 C15 H15 126.2 . .
C12 C15 C14 107.6(16) . .
C12 C15 H15 126.2 . .

loop_
_geom_bond_atom_site_label_1
_geom_bond_atom_site_label_2
_geom_bond_distance
_geom_bond_site_symmetry_2
Zn1 O1 1.943(6) .
Zn1 N4 2.003(7) 2_655
Zn1 N3 2.045(8) 1_554
Zn1 N5 1.961(7) 1_655
O1 C1 1.273(11) .
O2 C1 1.226(11) .
O4 C5 1.245(12) .
O3 C3 1.241(12) .
N4 Zn1 2.003(7) 2_645
N4 C8 1.381(10) .
N4 C9 1.357(11) .
N3 Zn1 2.045(8) 1_556
N3 H3A 0.9099 .
N3 H3B 0.9097 .
N3 C6 1.454(12) .
N1 H1 0.8808 .
N1 C3 1.315(12) .
N1 C2 1.460(11) .
N5 Zn1 1.961(7) 1_455
N5 C10 1.392(10) .
N5 C9 1.326(12) .
N2 H2 0.8792 .
N2 C5 1.303(12) .
N2 C4 1.453(12) .
C1 C2 1.535(12) .
C8 C10 1.364(12) .
C8 C7 1.498(11) .
C10 H10 0.9500 .
C7 H7A 0.9900 .
C7 H7B 0.9900 .
C7 C2 1.535(12) .
C5 C6 1.528(13) .
C3 C4 1.531(14) .
C2 H2A 1.0000 .
C9 H9 0.9500 .
C4 H4A 0.9900 .
C4 H4B 0.9900 .
C6 H6A 0.9900 .
C6 H6B 0.9900 .
O5 C11 1.213(16) .
O6 C13 1.35(2) .
O6 C12 1.407(16) .
C13 H13 0.9500 .
C13 C14 1.38(3) .
C14 H14 0.9500 .
C14 C15 1.38(3) .
C12 C11 1.401(19) .
C12 C15 1.306(18) .
C11 H11 0.9500 .
C15 H15 0.9500 .

loop_
_geom_torsion_atom_site_label_1
_geom_torsion_atom_site_label_2
_geom_torsion_atom_site_label_3
_geom_torsion_atom_site_label_4
_geom_torsion
_geom_torsion_site_symmetry_1
_geom_torsion_site_symmetry_2
_geom_torsion_site_symmetry_3
_geom_torsion_site_symmetry_4
Zn1 O1 C1 O2 5.1(13) . . . .
Zn1 O1 C1 C2 -171.7(5) . . . .
Zn1 N4 C8 C10 -166.4(6) 2_645 . . .
Zn1 N4 C8 C7 13.0(13) 2_645 . . .
Zn1 N4 C9 N5 169.4(6) 2_645 . . .
Zn1 N3 C6 C5 -169.8(7) 1_556 . . .
Zn1 N5 C10 C8 165.3(6) 1_455 . . .
Zn1 N5 C9 N4 -165.5(5) 1_455 . . .
O1 C1 C2 N1 -27.0(10) . . . .
O1 C1 C2 C7 95.8(9) . . . .
O2 C1 C2 N1 155.9(8) . . . .
O2 C1 C2 C7 -81.3(10) . . . .
O4 C5 C6 N3 9.4(15) . . . .
O3 C3 C4 N2 -10.9(13) . . . .
N4 C8 C10 N5 -0.2(10) . . . .
N4 C8 C7 C2 -66.7(11) . . . .
N1 C3 C4 N2 166.3(8) . . . .
N2 C5 C6 N3 -172.9(10) . . . .
C8 N4 C9 N5 0.6(10) . . . .
C8 C7 C2 N1 -45.5(10) . . . .
C8 C7 C2 C1 -168.9(7) . . . .
C10 N5 C9 N4 -0.7(10) . . . .
C10 C8 C7 C2 112.7(10) . . . .
C7 C8 C10 N5 -179.7(8) . . . .
C5 N2 C4 C3 151.4(10) . . . .
C3 N1 C2 C1 -92.2(9) . . . .
C3 N1 C2 C7 147.2(8) . . . .
C2 N1 C3 O3 -1.8(13) . . . .
C2 N1 C3 C4 -178.9(8) . . . .
C9 N4 C8 C10 -0.2(9) . . . .
C9 N4 C8 C7 179.3(8) . . . .
C9 N5 C10 C8 0.6(10) . . . .
C4 N2 C5 O4 4.7(18) . . . .
C4 N2 C5 C6 -172.9(9) . . . .
O6 C13 C14 C15 -5(3) . . . .
O6 C12 C11 O5 -173.1(15) . . . .
O6 C12 C15 C14 -5(2) . . . .
C13 O6 C12 C11 176.2(18) . . . .
C13 O6 C12 C15 2(2) . . . .
C13 C14 C15 C12 6(3) . . . .
C12 O6 C13 C14 2(3) . . . .
C11 C12 C15 C14 -177(2) . . . .
C15 C12 C11 O5 0(3) . . . .
